data_7709929
loop_
_publ_author_name
'Gonz\'alez-L\'opez, Vianney'
'Resendiz-Lara, Diego'
'Rosas-S\'anchez, Alfredo'
'Ledesma-Olvera, Lydia G.'
'Daran, Jean-Claude'
'Barquera-Lozada, Jose Enrique'
'L\'opez-Cort\'es, Jose G.'
'Ortega-Alfaro, M. Carmen'

_publ_section_title
;
 Iodine-promoted insertion of the oxygen atom from water in
 \h4-vinylketene[Fe(CO)3] complexes
;
_journal_name_full 'Dalton Transactions'
_journal_paper_doi 10.1039/D2DT00674J
_journal_year 2022
_chemical_formula_moiety 'C19 H11 Cl Fe O4'
_chemical_formula_sum 'C19 H11 Cl Fe O4'
_chemical_formula_weight 394.58
_space_group_crystal_system triclinic
_space_group_IT_number 2
_space_group_name_Hall '-P 1'
_space_group_name_H-M_alt 'P -1'
_atom_sites_solution_hydrogens geom
_atom_sites_solution_primary direct
_atom_sites_solution_secondary difmap
_audit_creation_method SHELXL-2014/6
_audit_update_record
;
2021-02-04 deposited with the CCDC.	2022-04-05 downloaded from the CCDC.
;
_cell_angle_alpha 104.201(2)
_cell_angle_beta 98.461(2)
_cell_angle_gamma 95.747(2)
_cell_formula_units_Z 2
_cell_length_a 6.5931(2)
_cell_length_b 8.5797(2)
_cell_length_c 15.3443(4)
_cell_measurement_reflns_used 15193
_cell_measurement_temperature 173(2)
_cell_measurement_theta_max 29.2890
_cell_measurement_theta_min 3.9110
_cell_volume 823.85(4)
_computing_cell_refinement CrysAlisPro
_computing_data_collection 'CrysAlisPro (Rigaku Oxford Diffraction, 2016)'
_computing_data_reduction CrysAlisPro
_computing_molecular_graphics 'ORTEPIII (Burnett & Johnson, 1996); ORTEP-3 for Windows (Farrugia, 1997)'
_computing_publication_material SHELXL-2015
_computing_structure_refinement 'SHELXL (Sheldrick, 2015)'
_computing_structure_solution 'SHELXt (Sheldrick, 2015)'
_diffrn_ambient_temperature 173(2)
_diffrn_detector 'CCD plate'
_diffrn_detector_area_resol_mean 16.1978
_diffrn_detector_type Eos
_diffrn_measured_fraction_theta_full 0.997
_diffrn_measured_fraction_theta_max 0.999
_diffrn_measurement_device 'four-circle diffractometer'
_diffrn_measurement_device_type 'Xcalibur, Eos, Gemini ultra'
_diffrn_measurement_method '\w scans'
_diffrn_radiation_monochromator graphite
_diffrn_radiation_probe x-ray
_diffrn_radiation_type 'Mo K\a'
_diffrn_radiation_wavelength 0.71073
_diffrn_reflns_av_R_equivalents 0.0392
_diffrn_reflns_av_unetI/netI 0.0155
_diffrn_reflns_Laue_measured_fraction_full 0.997
_diffrn_reflns_Laue_measured_fraction_max 0.999
_diffrn_reflns_limit_h_max 8
_diffrn_reflns_limit_h_min -8
_diffrn_reflns_limit_k_max 10
_diffrn_reflns_limit_k_min -10
_diffrn_reflns_limit_l_max 19
_diffrn_reflns_limit_l_min -19
_diffrn_reflns_number 33334
_diffrn_reflns_point_group_measured_fraction_full 0.997
_diffrn_reflns_point_group_measured_fraction_max 0.999
_diffrn_reflns_theta_full 26.400
_diffrn_reflns_theta_max 26.369
_diffrn_reflns_theta_min 3.143
_diffrn_source 'Enhance (Mo) X-ray Source'
_exptl_absorpt_coefficient_mu 1.102
_exptl_absorpt_correction_T_max 1.0
_exptl_absorpt_correction_T_min 0.732
_exptl_absorpt_correction_type multi-scan
_exptl_absorpt_process_details
;
Empirical absorption correction using spherical harmonics,
 implemented in SCALE3 ABSPACK scaling algorithm.
CrysAlisPro (Rigaku Oxford Diffraction, 2015)
;
_exptl_crystal_colour orange
_exptl_crystal_density_diffrn 1.591
_exptl_crystal_description box
_exptl_crystal_F_000 400
_exptl_crystal_size_max 0.500
_exptl_crystal_size_mid 0.350
_exptl_crystal_size_min 0.100
_refine_diff_density_max 0.514
_refine_diff_density_min -0.527
_refine_diff_density_rms 0.064
_refine_ls_extinction_method none
_refine_ls_goodness_of_fit_ref 1.086
_refine_ls_hydrogen_treatment constr
_refine_ls_matrix_type full
_refine_ls_number_parameters 226
_refine_ls_number_reflns 3369
_refine_ls_number_restraints 0
_refine_ls_restrained_S_all 1.086
_refine_ls_R_factor_all 0.0349
_refine_ls_R_factor_gt 0.0325
_refine_ls_shift/su_max 0.001
_refine_ls_shift/su_mean 0.000
_refine_ls_structure_factor_coef Fsqd
_refine_ls_weighting_details 'w=1/[\s^2^(Fo^2^)+(0.0479P)^2^+0.6642P] where P=(Fo^2^+2Fc^2^)/3'
_refine_ls_weighting_scheme calc
_refine_ls_wR_factor_gt 0.0894
_refine_ls_wR_factor_ref 0.0920
_reflns_number_gt 3181
_reflns_number_total 3369
_reflns_threshold_expression 'I > 2\s(I)'
_cod_data_source_file d2dt00674j2.cif
_cod_data_source_block 3g
_cod_database_code 7709929
_shelx_space_group_comment
;
The symmetry employed for this shelxl refinement is uniquely defined
by the following loop, which should always be used as a source of
symmetry information in preference to the above space-group names.
They are only intended as comments.
;
_shelx_estimated_absorpt_t_min 0.609
_shelx_estimated_absorpt_t_max 0.898

loop_
_space_group_symop_operation_xyz
'x, y, z'
'-x, -y, -z'

loop_
_atom_site_label
_atom_site_type_symbol
_atom_site_fract_x
_atom_site_fract_y
_atom_site_fract_z
_atom_site_U_iso_or_equiv
_atom_site_adp_type
_atom_site_occupancy
_atom_site_site_symmetry_order
_atom_site_calc_flag
_atom_site_refinement_flags_posn
_atom_site_refinement_flags_adp
_atom_site_refinement_flags_occupancy
_atom_site_disorder_assembly
_atom_site_disorder_group
Fe Fe 0.55721(4) 0.48999(3) 0.77418(2) 0.02326(11) Uani 1 1 d . . . . .
Cl1 Cl -0.25150(10) 0.02710(7) 0.37651(4) 0.04297(16) Uani 1 1 d . . . . .
O11 O 0.7641(3) 0.5702(2) 0.96492(12) 0.0490(5) Uani 1 1 d . . . . .
O12 O 0.1571(3) 0.3649(3) 0.81767(13) 0.0506(5) Uani 1 1 d . . . . .
O13 O 0.7140(3) 0.1819(2) 0.70910(13) 0.0427(4) Uani 1 1 d . . . . .
O1 O 0.9554(3) 0.6708(2) 0.75886(14) 0.0471(4) Uani 1 1 d . . . . .
C1 C 0.4452(3) 0.4941(2) 0.63325(13) 0.0250(4) Uani 1 1 d . . . . .
H1 H 0.581768 0.470498 0.629146 0.030 Uiso 1 1 calc R U . . .
C2 C 0.4209(3) 0.6367(2) 0.69786(13) 0.0245(4) Uani 1 1 d . . . . .
H2 H 0.288334 0.670217 0.700171 0.029 Uiso 1 1 calc R U . . .
C3 C 0.5980(3) 0.7282(2) 0.75885(14) 0.0261(4) Uani 1 1 d . . . . .
C4 C 0.7748(3) 0.6415(2) 0.75541(14) 0.0241(4) Uani 1 1 d . . . . .
C11 C 0.6803(3) 0.5367(2) 0.89109(15) 0.0310(4) Uani 1 1 d . . . . .
C12 C 0.3065(3) 0.4129(3) 0.79912(15) 0.0335(5) Uani 1 1 d . . . . .
C13 C 0.6518(3) 0.2998(3) 0.73488(14) 0.0286(4) Uani 1 1 d . . . . .
C31 C 0.6039(3) 0.8850(2) 0.82732(14) 0.0279(4) Uani 1 1 d . . . . .
C32 C 0.4236(4) 0.9476(3) 0.84589(15) 0.0328(5) Uani 1 1 d . . . . .
H32 H 0.292905 0.888623 0.814366 0.039 Uiso 1 1 calc R U . . .
C33 C 0.4321(4) 1.0947(3) 0.90972(16) 0.0392(5) Uani 1 1 d . . . . .
H33 H 0.307591 1.136127 0.921370 0.047 Uiso 1 1 calc R U . . .
C34 C 0.6206(4) 1.1812(3) 0.95640(17) 0.0436(6) Uani 1 1 d . . . . .
H34 H 0.626402 1.281561 1.000648 0.052 Uiso 1 1 calc R U . . .
C35 C 0.7995(5) 1.1214(3) 0.9385(2) 0.0540(7) Uani 1 1 d . . . . .
H35 H 0.929523 1.181166 0.970294 0.065 Uiso 1 1 calc R U . . .
C36 C 0.7930(4) 0.9741(3) 0.87429(19) 0.0452(6) Uani 1 1 d . . . . .
H36 H 0.918286 0.934313 0.862488 0.054 Uiso 1 1 calc R U . . .
C111 C 0.2707(3) 0.3796(2) 0.57179(13) 0.0241(4) Uani 1 1 d . . . . .
C112 C 0.3061(3) 0.2771(3) 0.49167(14) 0.0283(4) Uani 1 1 d . . . . .
H112 H 0.442608 0.281338 0.478543 0.034 Uiso 1 1 calc R U . . .
C113 C 0.1480(4) 0.1692(3) 0.43045(14) 0.0322(5) Uani 1 1 d . . . . .
H113 H 0.174760 0.101250 0.375614 0.039 Uiso 1 1 calc R U . . .
C114 C -0.0492(3) 0.1624(2) 0.45081(14) 0.0295(4) Uani 1 1 d . . . . .
C115 C -0.0902(3) 0.2614(3) 0.53008(15) 0.0337(5) Uani 1 1 d . . . . .
H115 H -0.226641 0.254779 0.543298 0.040 Uiso 1 1 calc R U . . .
C116 C 0.0689(3) 0.3704(3) 0.59018(14) 0.0297(4) Uani 1 1 d . . . . .
H116 H 0.040586 0.439504 0.644329 0.036 Uiso 1 1 calc R U . . .

loop_
_atom_site_aniso_label
_atom_site_aniso_U_11
_atom_site_aniso_U_22
_atom_site_aniso_U_33
_atom_site_aniso_U_23
_atom_site_aniso_U_13
_atom_site_aniso_U_12
Fe 0.01878(16) 0.02267(17) 0.02634(17) 0.00550(11) 0.00111(11) 0.00031(11)
Cl1 0.0459(3) 0.0336(3) 0.0375(3) 0.0060(2) -0.0165(2) -0.0065(2)
O11 0.0653(12) 0.0374(9) 0.0326(9) 0.0045(7) -0.0123(8) -0.0050(8)
O12 0.0279(8) 0.0749(13) 0.0552(11) 0.0337(10) 0.0077(8) -0.0056(8)
O13 0.0425(9) 0.0305(9) 0.0523(10) 0.0027(8) 0.0112(8) 0.0089(7)
O1 0.0313(9) 0.0463(10) 0.0589(11) 0.0053(9) 0.0101(8) 0.0015(7)
C1 0.0218(9) 0.0271(10) 0.0263(9) 0.0077(8) 0.0042(7) 0.0028(8)
C2 0.0220(9) 0.0241(9) 0.0281(10) 0.0094(8) 0.0034(7) 0.0024(7)
C3 0.0244(9) 0.0254(10) 0.0283(10) 0.0087(8) 0.0043(8) -0.0004(8)
C4 0.0170(9) 0.0210(9) 0.0305(10) 0.0022(8) 0.0024(7) -0.0014(7)
C11 0.0337(11) 0.0211(10) 0.0352(11) 0.0062(8) 0.0010(9) 0.0005(8)
C12 0.0315(11) 0.0384(12) 0.0289(10) 0.0114(9) -0.0019(9) 0.0010(9)
C13 0.0242(9) 0.0282(11) 0.0298(10) 0.0059(8) 0.0006(8) -0.0024(8)
C31 0.0294(10) 0.0239(10) 0.0286(10) 0.0085(8) 0.0016(8) -0.0030(8)
C32 0.0338(11) 0.0296(11) 0.0328(11) 0.0068(9) 0.0023(9) 0.0043(9)
C33 0.0497(14) 0.0318(12) 0.0369(12) 0.0080(10) 0.0089(10) 0.0104(10)
C34 0.0620(16) 0.0261(11) 0.0393(13) 0.0033(10) 0.0122(12) -0.0019(11)
C35 0.0479(15) 0.0419(15) 0.0547(16) -0.0063(12) 0.0023(13) -0.0183(12)
C36 0.0307(12) 0.0393(13) 0.0547(15) -0.0019(11) 0.0059(11) -0.0071(10)
C111 0.0258(9) 0.0241(9) 0.0232(9) 0.0087(8) 0.0027(7) 0.0034(8)
C112 0.0295(10) 0.0297(10) 0.0268(10) 0.0088(8) 0.0056(8) 0.0050(8)
C113 0.0427(12) 0.0284(11) 0.0233(10) 0.0040(8) 0.0026(9) 0.0067(9)
C114 0.0329(11) 0.0241(10) 0.0264(10) 0.0068(8) -0.0076(8) -0.0014(8)
C115 0.0243(10) 0.0393(12) 0.0335(11) 0.0062(9) -0.0001(8) 0.0021(9)
C116 0.0252(10) 0.0329(11) 0.0265(10) 0.0017(8) 0.0016(8) 0.0029(8)

loop_
_atom_type_symbol
_atom_type_description
_atom_type_scat_dispersion_real
_atom_type_scat_dispersion_imag
_atom_type_scat_source
C C 0.0033 0.0016 'International Tables Vol C Tables 4.2.6.8 and 6.1.1.4'
H H 0.0000 0.0000 'International Tables Vol C Tables 4.2.6.8 and 6.1.1.4'
Fe Fe 0.3463 0.8444 'International Tables Vol C Tables 4.2.6.8 and 6.1.1.4'
O O 0.0106 0.0060 'International Tables Vol C Tables 4.2.6.8 and 6.1.1.4'
Cl Cl 0.1484 0.1585 'International Tables Vol C Tables 4.2.6.8 and 6.1.1.4'

loop_
_geom_angle_atom_site_label_1
_geom_angle_atom_site_label_2
_geom_angle_atom_site_label_3
_geom_angle
_geom_angle_site_symmetry_1
_geom_angle_site_symmetry_3
_geom_angle_publ_flag
C11 Fe C13 97.80(10) . . ?
C11 Fe C12 92.71(10) . . ?
C13 Fe C12 99.31(10) . . ?
C11 Fe C4 88.06(9) . . ?
C13 Fe C4 101.05(9) . . ?
C12 Fe C4 159.34(10) . . ?
C11 Fe C2 130.88(9) . . ?
C13 Fe C2 129.18(9) . . ?
C12 Fe C2 92.79(9) . . ?
C4 Fe C2 71.48(8) . . ?
C11 Fe C3 97.33(9) . . ?
C13 Fe C3 138.71(9) . . ?
C12 Fe C3 118.07(9) . . ?
C4 Fe C3 41.54(8) . . ?
C2 Fe C3 39.16(8) . . ?
C11 Fe C1 165.51(9) . . ?
C13 Fe C1 90.94(9) . . ?
C12 Fe C1 97.27(8) . . ?
C4 Fe C1 78.90(8) . . ?
C2 Fe C1 38.41(8) . . ?
C3 Fe C1 68.70(8) . . ?
C2 C1 C111 123.80(18) . . ?
C2 C1 Fe 67.30(11) . . ?
C111 C1 Fe 123.95(13) . . ?
C2 C1 H1 118.1 . . ?
C111 C1 H1 118.1 . . ?
Fe C1 H1 79.4 . . ?
C3 C2 C1 118.51(18) . . ?
C3 C2 Fe 70.84(11) . . ?
C1 C2 Fe 74.29(12) . . ?
C3 C2 H2 120.7 . . ?
C1 C2 H2 120.7 . . ?
Fe C2 H2 125.9 . . ?
C2 C3 C4 111.65(18) . . ?
C2 C3 C31 125.95(18) . . ?
C4 C3 C31 122.00(18) . . ?
C2 C3 Fe 69.99(11) . . ?
C4 C3 Fe 62.92(11) . . ?
C31 C3 Fe 129.25(14) . . ?
O1 C4 C3 138.1(2) . . ?
O1 C4 Fe 144.52(18) . . ?
C3 C4 Fe 75.54(11) . . ?
O11 C11 Fe 177.5(2) . . ?
O12 C12 Fe 177.2(2) . . ?
O13 C13 Fe 178.4(2) . . ?
C36 C31 C32 118.3(2) . . ?
C36 C31 C3 120.0(2) . . ?
C32 C31 C3 121.67(19) . . ?
C33 C32 C31 120.9(2) . . ?
C33 C32 H32 119.6 . . ?
C31 C32 H32 119.6 . . ?
C34 C33 C32 120.2(2) . . ?
C34 C33 H33 119.9 . . ?
C32 C33 H33 119.9 . . ?
C35 C34 C33 119.5(2) . . ?
C35 C34 H34 120.3 . . ?
C33 C34 H34 120.3 . . ?
C34 C35 C36 120.8(2) . . ?
C34 C35 H35 119.6 . . ?
C36 C35 H35 119.6 . . ?
C35 C36 C31 120.3(2) . . ?
C35 C36 H36 119.9 . . ?
C31 C36 H36 119.9 . . ?
C112 C111 C116 118.12(19) . . ?
C112 C111 C1 119.19(18) . . ?
C116 C111 C1 122.69(18) . . ?
C113 C112 C111 121.9(2) . . ?
C113 C112 H112 119.1 . . ?
C111 C112 H112 119.1 . . ?
C114 C113 C112 118.6(2) . . ?
C114 C113 H113 120.7 . . ?
C112 C113 H113 120.7 . . ?
C113 C114 C115 121.22(19) . . ?
C113 C114 Cl1 120.10(17) . . ?
C115 C114 Cl1 118.68(17) . . ?
C114 C115 C116 119.6(2) . . ?
C114 C115 H115 120.2 . . ?
C116 C115 H115 120.2 . . ?
C115 C116 C111 120.6(2) . . ?
C115 C116 H116 119.7 . . ?
C111 C116 H116 119.7 . . ?

loop_
_geom_bond_atom_site_label_1
_geom_bond_atom_site_label_2
_geom_bond_distance
_geom_bond_site_symmetry_2
_geom_bond_publ_flag
Fe C11 1.786(2) . ?
Fe C13 1.802(2) . ?
Fe C12 1.846(2) . ?
Fe C4 1.9397(19) . ?
Fe C2 2.0985(19) . ?
Fe C3 2.110(2) . ?
Fe C1 2.190(2) . ?
Cl1 C114 1.738(2) . ?
O11 C11 1.138(3) . ?
O12 C12 1.132(3) . ?
O13 C13 1.132(3) . ?
O1 C4 1.183(3) . ?
C1 C2 1.413(3) . ?
C1 C111 1.476(3) . ?
C1 H1 0.9500 . ?
C2 C3 1.410(3) . ?
C2 H2 0.9500 . ?
C3 C4 1.445(3) . ?
C3 C31 1.483(3) . ?
C31 C36 1.390(3) . ?
C31 C32 1.391(3) . ?
C32 C33 1.385(3) . ?
C32 H32 0.9500 . ?
C33 C34 1.379(4) . ?
C33 H33 0.9500 . ?
C34 C35 1.370(4) . ?
C34 H34 0.9500 . ?
C35 C36 1.390(4) . ?
C35 H35 0.9500 . ?
C36 H36 0.9500 . ?
C111 C112 1.391(3) . ?
C111 C116 1.399(3) . ?
C112 C113 1.385(3) . ?
C112 H112 0.9500 . ?
C113 C114 1.380(3) . ?
C113 H113 0.9500 . ?
C114 C115 1.382(3) . ?
C115 C116 1.386(3) . ?
C115 H115 0.9500 . ?
C116 H116 0.9500 . ?
